data_4350077
loop_
_publ_author_name
'Artem'ev, Alexander V.'
'Ryzhikov, Maxim R.'
'Berezin, Alexey S.'
'Kolesnikov, Ilya E.'
'Samsonenko, Denis G.'
'Bagryanskaya, Irina Yu.'

_publ_section_title
;
 Photoluminescence of Ag(i) complexes with a square-planar coordination
 geometry: the first observation
;
_journal_issue 10
_journal_name_full 'Inorganic Chemistry Frontiers'
_journal_page_first 2855
_journal_paper_doi 10.1039/C9QI00657E
_journal_volume 6
_journal_year 2019
_chemical_formula_sum 'C30 H24 Ag Cl N6 O6 P2'
_chemical_formula_weight 769.81
_space_group_crystal_system monoclinic
_space_group_IT_number 14
_space_group_name_Hall '-P 2yn'
_space_group_name_H-M_alt 'P 1 21/n 1'
_atom_sites_solution_hydrogens geom
_atom_sites_solution_primary dual
_atom_sites_solution_secondary difmap
_audit_creation_method SHELXL-2018/3
_audit_update_record
;
2018-07-27 deposited with the CCDC.	2019-08-15 downloaded from the CCDC.
;
_cell_angle_alpha 90
_cell_angle_beta 106.087(7)
_cell_angle_gamma 90
_cell_formula_units_Z 2
_cell_length_a 8.6372(6)
_cell_length_b 15.7157(9)
_cell_length_c 12.0166(8)
_cell_measurement_reflns_used 5594
_cell_measurement_temperature 295(2)
_cell_measurement_theta_max 29.19
_cell_measurement_theta_min 3.76
_cell_volume 1567.26(18)
_computing_cell_refinement 'CrysAlisPro 1.171.38.46 (Rigaku OD, 2015)'
_computing_data_collection 'CrysAlisPro 1.171.38.46 (Rigaku OD, 2015)'
_computing_data_reduction 'CrysAlisPro 1.171.38.46 (Rigaku OD, 2015)'
_computing_molecular_graphics 'ShelXle (H\"ubschle, 2011)'
_computing_publication_material 'CIFTAB (Sheldrick, 2015)'
_computing_structure_refinement 'SHELXL-2018 (Sheldrick, 2015)'
_computing_structure_solution 'SHELXT-2018 (Sheldrick, 2015)'
_diffrn_ambient_temperature 295(2)
_diffrn_detector 'CCD plate'
_diffrn_detector_area_resol_mean 10.6168
_diffrn_detector_type AtlasS2
_diffrn_measured_fraction_theta_full 0.997
_diffrn_measured_fraction_theta_max 0.850
_diffrn_measurement_device 'four-circle diffractometer'
_diffrn_measurement_device_type 'New Xcalibur, AtlasS2'
_diffrn_measurement_method '\w scans'
_diffrn_radiation_monochromator graphite
_diffrn_radiation_probe x-ray
_diffrn_radiation_source 'fine-focus sealed tube'
_diffrn_radiation_type MoK\a
_diffrn_radiation_wavelength 0.71073
_diffrn_reflns_av_R_equivalents 0.0186
_diffrn_reflns_av_unetI/netI 0.0209
_diffrn_reflns_Laue_measured_fraction_full 0.997
_diffrn_reflns_Laue_measured_fraction_max 0.850
_diffrn_reflns_limit_h_max 11
_diffrn_reflns_limit_h_min -10
_diffrn_reflns_limit_k_max 19
_diffrn_reflns_limit_k_min -19
_diffrn_reflns_limit_l_max 13
_diffrn_reflns_limit_l_min -15
_diffrn_reflns_number 12110
_diffrn_reflns_point_group_measured_fraction_full 0.997
_diffrn_reflns_point_group_measured_fraction_max 0.850
_diffrn_reflns_theta_full 25.500
_diffrn_reflns_theta_max 29.617
_diffrn_reflns_theta_min 3.397
_diffrn_source 'sealed X-ray tube'
_exptl_absorpt_coefficient_mu 0.884
_exptl_absorpt_correction_T_max 1.00000
_exptl_absorpt_correction_T_min 0.94584
_exptl_absorpt_correction_type multi-scan
_exptl_absorpt_process_details
;
CrysAlisPro 1.171.38.46 (Rigaku Oxford Diffraction, 2015)
Empirical absorption correction using spherical harmonics,
implemented in SCALE3 ABSPACK scaling algorithm.
;
_exptl_crystal_colour colorless
_exptl_crystal_density_diffrn 1.631
_exptl_crystal_description block
_exptl_crystal_F_000 776
_exptl_crystal_preparation Luminescent
_exptl_crystal_size_max 0.29
_exptl_crystal_size_mid 0.22
_exptl_crystal_size_min 0.18
_refine_diff_density_max 0.843
_refine_diff_density_min -1.206
_refine_diff_density_rms 0.083
_refine_ls_extinction_method none
_refine_ls_goodness_of_fit_ref 1.071
_refine_ls_hydrogen_treatment constr
_refine_ls_matrix_type full
_refine_ls_number_parameters 232
_refine_ls_number_reflns 3743
_refine_ls_number_restraints 34
_refine_ls_restrained_S_all 1.192
_refine_ls_R_factor_all 0.0500
_refine_ls_R_factor_gt 0.0430
_refine_ls_shift/su_max 0.000
_refine_ls_shift/su_mean 0.000
_refine_ls_structure_factor_coef Fsqd
_refine_ls_weighting_details 'w=1/[\s^2^(Fo^2^)+(0.0863P)^2^+0.5148P] where P=(Fo^2^+2Fc^2^)/3'
_refine_ls_weighting_scheme calc
_refine_ls_wR_factor_gt 0.1284
_refine_ls_wR_factor_ref 0.1344
_reflns_Friedel_coverage 0.000
_reflns_number_gt 3219
_reflns_number_total 3743
_reflns_threshold_expression 'I > 2\s(I)'
_cod_data_source_file c9qi00657e3.cif
_cod_data_source_block D1
_cod_original_sg_symbol_H-M 'P 21/n'
_cod_database_code 4350077
_shelx_shelxl_version_number 2018/3
_shelx_space_group_comment
;
The symmetry employed for this shelxl refinement is uniquely defined
by the following loop, which should always be used as a source of
symmetry information in preference to the above space-group names.
They are only intended as comments.
;
_shelx_estimated_absorpt_t_min 0.784
_shelx_estimated_absorpt_t_max 0.857

loop_
_space_group_symop_operation_xyz
'x, y, z'
'-x+1/2, y+1/2, -z+1/2'
'-x, -y, -z'
'x-1/2, -y-1/2, z-1/2'

loop_
_atom_site_label
_atom_site_type_symbol
_atom_site_fract_x
_atom_site_fract_y
_atom_site_fract_z
_atom_site_U_iso_or_equiv
_atom_site_adp_type
_atom_site_occupancy
_atom_site_site_symmetry_order
_atom_site_calc_flag
_atom_site_refinement_flags_posn
_atom_site_refinement_flags_adp
_atom_site_refinement_flags_occupancy
_atom_site_disorder_assembly
_atom_site_disorder_group
Ag1 Ag 0.000000 0.500000 0.500000 0.04497(14) Uani 1 2 d S . P . .
O1 O 0.1290(3) 0.23024(12) 0.71327(19) 0.0586(6) Uani 1 1 d . . . . .
P1 P 0.09841(8) 0.30954(4) 0.64486(6) 0.03686(18) Uani 1 1 d . . . . .
C11 C 0.2247(3) 0.39652(15) 0.7175(2) 0.0362(5) Uani 1 1 d . . . . .
C12 C 0.3494(4) 0.38003(19) 0.8147(2) 0.0489(7) Uani 1 1 d . . . . .
H12 H 0.364454 0.325651 0.846422 0.059 Uiso 1 1 calc R U . . .
C13 C 0.4516(4) 0.4456(2) 0.8644(3) 0.0587(8) Uani 1 1 d . . . . .
H13 H 0.540112 0.435479 0.927572 0.070 Uiso 1 1 calc R U . . .
C14 C 0.4202(4) 0.5258(2) 0.8188(3) 0.0517(7) Uani 1 1 d . . . . .
H14 H 0.485516 0.571279 0.852458 0.062 Uiso 1 1 calc R U . . .
C15 C 0.2924(4) 0.53845(17) 0.7237(2) 0.0444(6) Uani 1 1 d . . . . .
H15 H 0.272016 0.593206 0.693946 0.053 Uiso 1 1 calc R U . . .
N1 N 0.1944(3) 0.47460(14) 0.67113(19) 0.0383(5) Uani 1 1 d . . . . .
C21 C 0.1401(3) 0.29950(15) 0.5062(2) 0.0367(5) Uani 1 1 d . . . . .
C22 C 0.2242(3) 0.22978(18) 0.4842(3) 0.0477(7) Uani 1 1 d . . . . .
H22 H 0.260594 0.187953 0.540103 0.057 Uiso 1 1 calc R U . . .
C23 C 0.2525(4) 0.2238(2) 0.3780(3) 0.0646(9) Uani 1 1 d . . . . .
H23 H 0.308451 0.177574 0.360261 0.078 Uiso 1 1 calc R U . . .
C24 C 0.1974(5) 0.2868(2) 0.2982(3) 0.0649(9) Uani 1 1 d . . . . .
H24 H 0.215636 0.283714 0.225567 0.078 Uiso 1 1 calc R U . . .
C25 C 0.1151(4) 0.3545(2) 0.3262(3) 0.0571(8) Uani 1 1 d . . . . .
H25 H 0.076791 0.396457 0.270885 0.069 Uiso 1 1 calc R U . . .
N2 N 0.0877(3) 0.36252(15) 0.4300(2) 0.0445(5) Uani 1 1 d . . . . .
C31 C -0.1094(3) 0.34588(18) 0.6064(2) 0.0401(6) Uani 1 1 d . . . . .
C32 C -0.1665(4) 0.40938(19) 0.6623(3) 0.0483(7) Uani 1 1 d . . . . .
H32 H -0.097620 0.440134 0.721913 0.058 Uiso 1 1 calc R U . . .
C33 C -0.3312(5) 0.4264(2) 0.6269(4) 0.0665(10) Uani 1 1 d . . . . .
H33 H -0.375006 0.469070 0.662489 0.080 Uiso 1 1 calc R U . . .
C34 C -0.4274(4) 0.3792(3) 0.5385(4) 0.0732(11) Uani 1 1 d . . . . .
H34 H -0.537582 0.389657 0.512765 0.088 Uiso 1 1 calc R U . . .
C35 C -0.3594(4) 0.3165(3) 0.4889(3) 0.0711(10) Uani 1 1 d . . . . .
H35 H -0.426151 0.284678 0.429468 0.085 Uiso 1 1 calc R U . . .
N3 N -0.2032(3) 0.2987(2) 0.5209(2) 0.0580(7) Uani 1 1 d . . . . .
Cl1 Cl 0.9860(9) 0.5066(4) 0.9963(6) 0.1009(11) Uani 0.5 1 d D U P A -1
O11 O 1.0175(13) 0.4336(4) 1.0640(7) 0.160(3) Uani 0.5 1 d D U P A -1
O12 O 0.8352(8) 0.4976(4) 0.9115(7) 0.127(2) Uani 0.5 1 d D U P A -1
O13 O 0.9763(11) 0.5785(4) 1.0643(6) 0.139(2) Uani 0.5 1 d D U P A -1
O14 O 1.1039(10) 0.5214(6) 0.9379(7) 0.119(2) Uani 0.5 1 d D U P A -1

loop_
_atom_site_aniso_label
_atom_site_aniso_U_11
_atom_site_aniso_U_22
_atom_site_aniso_U_33
_atom_site_aniso_U_23
_atom_site_aniso_U_13
_atom_site_aniso_U_12
Ag1 0.0559(2) 0.0348(2) 0.0379(2) 0.00843(10) 0.00236(14) 0.00959(11)
O1 0.0816(16) 0.0301(10) 0.0578(13) 0.0143(9) 0.0086(11) 0.0011(9)
P1 0.0480(4) 0.0235(3) 0.0367(4) 0.0046(2) 0.0077(3) 0.0013(2)
C11 0.0475(14) 0.0281(12) 0.0314(11) 0.0007(9) 0.0083(10) 0.0053(9)
C12 0.0598(17) 0.0393(14) 0.0397(14) 0.0014(11) 0.0006(12) 0.0130(12)
C13 0.063(2) 0.0526(19) 0.0480(17) -0.0109(14) -0.0060(14) 0.0092(15)
C14 0.0574(18) 0.0451(15) 0.0478(17) -0.0141(14) 0.0068(14) -0.0035(14)
C15 0.0581(17) 0.0300(13) 0.0430(14) -0.0032(10) 0.0104(12) -0.0022(11)
N1 0.0505(13) 0.0271(10) 0.0342(11) 0.0023(9) 0.0063(9) 0.0013(9)
C21 0.0369(13) 0.0290(12) 0.0416(13) -0.0069(10) 0.0063(10) -0.0016(9)
C22 0.0416(14) 0.0355(14) 0.0605(17) -0.0118(12) 0.0047(12) 0.0044(11)
C23 0.0593(19) 0.062(2) 0.073(2) -0.0341(18) 0.0190(17) 0.0050(15)
C24 0.078(2) 0.070(2) 0.0539(19) -0.0257(17) 0.0306(17) -0.0070(18)
C25 0.076(2) 0.0549(18) 0.0438(16) -0.0030(14) 0.0229(15) -0.0035(15)
N2 0.0566(14) 0.0374(12) 0.0404(12) -0.0001(9) 0.0153(10) 0.0061(10)
C31 0.0452(14) 0.0411(14) 0.0367(13) 0.0065(11) 0.0158(11) -0.0020(10)
C32 0.0584(17) 0.0448(16) 0.0472(15) 0.0063(12) 0.0237(13) 0.0001(12)
C33 0.073(2) 0.059(2) 0.083(2) 0.0132(19) 0.047(2) 0.0121(17)
C34 0.0441(19) 0.089(3) 0.089(3) 0.020(2) 0.0235(19) 0.0001(18)
C35 0.0468(18) 0.097(3) 0.068(2) -0.004(2) 0.0135(16) -0.0157(18)
N3 0.0501(15) 0.0680(18) 0.0567(15) -0.0122(13) 0.0163(12) -0.0144(12)
Cl1 0.130(2) 0.121(2) 0.0550(11) -0.0127(12) 0.0307(14) -0.0707(17)
O11 0.187(5) 0.157(5) 0.119(4) 0.009(4) 0.018(4) -0.053(5)
O12 0.137(5) 0.149(5) 0.084(4) -0.038(3) 0.014(4) -0.049(4)
O13 0.172(5) 0.147(4) 0.093(4) -0.041(4) 0.027(4) -0.053(4)
O14 0.123(4) 0.150(4) 0.097(4) -0.003(4) 0.050(4) -0.038(4)

loop_
_atom_type_symbol
_atom_type_description
_atom_type_scat_dispersion_real
_atom_type_scat_dispersion_imag
_atom_type_scat_source
C C 0.0033 0.0016 'International Tables Vol C Tables 4.2.6.8 and 6.1.1.4'
H H 0.0000 0.0000 'International Tables Vol C Tables 4.2.6.8 and 6.1.1.4'
N N 0.0061 0.0033 'International Tables Vol C Tables 4.2.6.8 and 6.1.1.4'
O O 0.0106 0.0060 'International Tables Vol C Tables 4.2.6.8 and 6.1.1.4'
P P 0.1023 0.0942 'International Tables Vol C Tables 4.2.6.8 and 6.1.1.4'
Cl Cl 0.1484 0.1585 'International Tables Vol C Tables 4.2.6.8 and 6.1.1.4'
Ag Ag -0.8971 1.1015 'International Tables Vol C Tables 4.2.6.8 and 6.1.1.4'

loop_
_geom_angle_atom_site_label_1
_geom_angle_atom_site_label_2
_geom_angle_atom_site_label_3
_geom_angle
_geom_angle_site_symmetry_1
_geom_angle_site_symmetry_3
_geom_angle_publ_flag
N1 Ag1 N1 180.0 . 3_566 yes
N1 Ag1 N2 86.40(8) . . yes
N1 Ag1 N2 86.40(8) 3_566 3_566 ?
N1 Ag1 N2 93.60(8) . 3_566 yes
N1 Ag1 N2 93.60(8) 3_566 . ?
N2 Ag1 N2 180.0 3_566 . yes
O1 P1 C11 112.17(12) . . ?
O1 P1 C21 112.91(13) . . ?
O1 P1 C31 114.75(14) . . ?
C11 P1 C31 107.77(12) . . ?
C21 P1 C11 105.22(12) . . ?
C21 P1 C31 103.19(12) . . ?
C12 C11 P1 119.4(2) . . ?
N1 C11 P1 117.81(18) . . ?
N1 C11 C12 122.8(2) . . ?
C11 C12 H12 120.6 . . ?
C11 C12 C13 118.9(3) . . ?
C13 C12 H12 120.6 . . ?
C12 C13 H13 120.6 . . ?
C14 C13 C12 118.8(3) . . ?
C14 C13 H13 120.6 . . ?
C13 C14 H14 120.3 . . ?
C15 C14 C13 119.4(3) . . ?
C15 C14 H14 120.3 . . ?
C14 C15 H15 118.7 . . ?
N1 C15 C14 122.7(3) . . ?
N1 C15 H15 118.7 . . ?
C11 N1 Ag1 122.65(17) . . ?
C11 N1 C15 117.3(2) . . ?
C15 N1 Ag1 119.78(19) . . ?
C22 C21 P1 119.8(2) . . ?
N2 C21 P1 116.78(19) . . ?
N2 C21 C22 123.5(3) . . ?
C21 C22 H22 120.9 . . ?
C23 C22 C21 118.2(3) . . ?
C23 C22 H22 120.9 . . ?
C22 C23 H23 120.4 . . ?
C22 C23 C24 119.2(3) . . ?
C24 C23 H23 120.4 . . ?
C23 C24 H24 120.3 . . ?
C23 C24 C25 119.4(3) . . ?
C25 C24 H24 120.3 . . ?
C24 C25 H25 118.7 . . ?
N2 C25 C24 122.6(3) . . ?
N2 C25 H25 118.7 . . ?
C21 N2 Ag1 118.86(17) . . ?
C25 N2 Ag1 122.8(2) . . ?
C25 N2 C21 117.0(3) . . ?
C32 C31 P1 124.7(2) . . ?
N3 C31 P1 111.4(2) . . ?
N3 C31 C32 123.7(3) . . ?
C31 C32 H32 121.1 . . ?
C31 C32 C33 117.8(3) . . ?
C33 C32 H32 121.1 . . ?
C32 C33 H33 120.6 . . ?
C34 C33 C32 118.7(3) . . ?
C34 C33 H33 120.6 . . ?
C33 C34 H34 120.4 . . ?
C35 C34 C33 119.1(3) . . ?
C35 C34 H34 120.4 . . ?
C34 C35 H35 118.2 . . ?
N3 C35 C34 123.5(4) . . ?
N3 C35 H35 118.2 . . ?
C35 N3 C31 117.1(3) . . ?
O11 Cl1 O12 109.2(4) . . ?
O11 Cl1 O13 110.8(4) . . ?
O11 Cl1 O14 112.1(4) . . ?
O13 Cl1 O12 107.8(4) . . ?
O14 Cl1 O12 107.8(4) . . ?
O14 Cl1 O13 108.9(4) . . ?

loop_
_geom_bond_atom_site_label_1
_geom_bond_atom_site_label_2
_geom_bond_distance
_geom_bond_site_symmetry_2
_geom_bond_publ_flag
Ag1 N1 2.301(2) . yes
Ag1 N1 2.301(2) 3_566 ?
Ag1 N2 2.511(2) . yes
Ag1 N2 2.511(2) 3_566 ?
O1 P1 1.4759(19) . ?
P1 C11 1.815(3) . ?
P1 C21 1.806(3) . ?
P1 C31 1.817(3) . ?
C11 C12 1.376(4) . ?
C11 N1 1.343(3) . ?
C12 H12 0.9300 . ?
C12 C13 1.380(4) . ?
C13 H13 0.9300 . ?
C13 C14 1.372(5) . ?
C14 H14 0.9300 . ?
C14 C15 1.366(4) . ?
C15 H15 0.9300 . ?
C15 N1 1.352(4) . ?
C21 C22 1.380(4) . ?
C21 N2 1.340(3) . ?
C22 H22 0.9300 . ?
C22 C23 1.368(5) . ?
C23 H23 0.9300 . ?
C23 C24 1.368(6) . ?
C24 H24 0.9300 . ?
C24 C25 1.373(5) . ?
C25 H25 0.9300 . ?
C25 N2 1.337(4) . ?
C31 C32 1.369(4) . ?
C31 N3 1.342(4) . ?
C32 H32 0.9300 . ?
C32 C33 1.393(5) . ?
C33 H33 0.9300 . ?
C33 C34 1.371(6) . ?
C34 H34 0.9300 . ?
C34 C35 1.366(6) . ?
C35 H35 0.9300 . ?
C35 N3 1.326(5) . ?
Cl1 O11 1.389(4) . ?
Cl1 O12 1.422(5) . ?
Cl1 O13 1.410(5) . ?
Cl1 O14 1.407(5) . ?
